data_4343069
loop_
_publ_author_name
'Del Castillo, Trevor J.'
'Thompson, Niklas B.'
'Suess, Daniel L. M.'
'Ung, Ga\"el'
'Peters, Jonas C.'

_publ_section_title
;
 Evaluating Molecular Cobalt Complexes for the Conversion of N2 to NH3.
;
_journal_issue 19
_journal_name_full 'Inorganic chemistry'
_journal_page_first 9256
_journal_page_last 9262
_journal_paper_doi 10.1021/acs.inorgchem.5b00645
_journal_volume 54
_journal_year 2015
_chemical_formula_sum 'C62 H86 B Co N2 Na O10.5 P3'
_chemical_formula_weight 1212.97
_chemical_name_systematic
;
 ?
;
_space_group_IT_number 14
_symmetry_cell_setting monoclinic
_symmetry_space_group_name_Hall '-P 2yn'
_symmetry_space_group_name_H-M 'P 1 21/n 1'
_atom_sites_solution_hydrogens geom
_atom_sites_solution_primary direct
_atom_sites_solution_secondary difmap
_audit_creation_method SHELXL-97
_cell_angle_alpha 90.00
_cell_angle_beta 91.141(2)
_cell_angle_gamma 90.00
_cell_formula_units_Z 4
_cell_length_a 10.8142(5)
_cell_length_b 27.5046(13)
_cell_length_c 22.3660(10)
_cell_measurement_reflns_used 9250
_cell_measurement_temperature 100(2)
_cell_measurement_theta_max 43.05
_cell_measurement_theta_min 2.40
_cell_volume 6651.2(5)
_computing_cell_refinement 'Bruker SAINT'
_computing_data_collection 'Bruker APEX2'
_computing_data_reduction 'Bruker SAINT'
_computing_molecular_graphics 'Bruker SHELXTL'
_computing_publication_material 'Bruker SHELXTL'
_computing_structure_refinement 'SHELXL-97 (Sheldrick, 2008)'
_computing_structure_solution 'SHELXS-97 (Sheldrick, 2008)'
_diffrn_ambient_temperature 100(2)
_diffrn_detector_area_resol_mean 8.33
_diffrn_measured_fraction_theta_full 0.999
_diffrn_measured_fraction_theta_max 0.999
_diffrn_measurement_device_type 'Bruker APEX-II CCD'
_diffrn_measurement_method '\f and \w scans'
_diffrn_radiation_monochromator graphite
_diffrn_radiation_source 'fine-focus sealed tube'
_diffrn_radiation_type MoK\a
_diffrn_radiation_wavelength 0.71073
_diffrn_reflns_av_R_equivalents 0.0632
_diffrn_reflns_av_sigmaI/netI 0.0456
_diffrn_reflns_limit_h_max 20
_diffrn_reflns_limit_h_min -20
_diffrn_reflns_limit_k_max 52
_diffrn_reflns_limit_k_min -52
_diffrn_reflns_limit_l_max 43
_diffrn_reflns_limit_l_min -43
_diffrn_reflns_number 451328
_diffrn_reflns_theta_full 43.13
_diffrn_reflns_theta_max 43.13
_diffrn_reflns_theta_min 1.97
_exptl_absorpt_coefficient_mu 0.391
_exptl_absorpt_correction_type none
_exptl_absorpt_process_details none
_exptl_crystal_colour red
_exptl_crystal_density_diffrn 1.211
_exptl_crystal_density_meas ?
_exptl_crystal_density_method 'not measured'
_exptl_crystal_description block
_exptl_crystal_F_000 2576
_exptl_crystal_size_max 0.38
_exptl_crystal_size_mid 0.30
_exptl_crystal_size_min 0.25
_refine_diff_density_max 1.781
_refine_diff_density_min -0.829
_refine_diff_density_rms 0.104
_refine_ls_extinction_method none
_refine_ls_goodness_of_fit_ref 1.091
_refine_ls_hydrogen_treatment mixed
_refine_ls_matrix_type full
_refine_ls_number_parameters 952
_refine_ls_number_reflns 49547
_refine_ls_number_restraints 1385
_refine_ls_restrained_S_all 2.697
_refine_ls_R_factor_all 0.0999
_refine_ls_R_factor_gt 0.0629
_refine_ls_shift/su_max 0.002
_refine_ls_shift/su_mean 0.000
_refine_ls_structure_factor_coef Fsqd
_refine_ls_weighting_details 'calc w=1/[\s^2^(Fo^2^)+(0.0712P)^2^+4.7411P] where P=(Fo^2^+2Fc^2^)/3'
_refine_ls_weighting_scheme calc
_refine_ls_wR_factor_gt 0.1600
_refine_ls_wR_factor_ref 0.1797
_reflns_number_gt 34528
_reflns_number_total 49547
_reflns_threshold_expression >2sigma(I)
_cod_data_source_file ic5b00645_si_002.cif
_cod_data_source_block 2_TPBCoN2Na12c4
_cod_depositor_comments
;
The following automatic conversions were performed:

'_symmetry_cell_setting' value 'Monoclinic' changed to 'monoclinic'
according to
/usr/data/users/saulius/crontab/automatic-downloads/rss-feeds/ACS/lib/dictionaries/cif_core.dic
dictionary named 'cif_core.dic' version 2.4.2 from 2011-04-26.

'_exptl_crystal_density_meas' value 'not measured' was changed to '?'
- the value is perceived as not measured.

Automatic conversion script
Id: cif_fix_values 3271 2015-04-21 07:52:19Z andrius 

 Adding full bibliography for 4343069--4343073.cif.
;
_cod_original_sg_symbol_H-M P2(1)/n
_cod_original_formula_sum 'C62 H86 B Co N2 Na O10.50 P3'
_cod_database_code 4343069

loop_
_symmetry_equiv_pos_as_xyz
'x, y, z'
'-x+1/2, y+1/2, -z+1/2'
'-x, -y, -z'
'x-1/2, -y-1/2, z-1/2'

loop_
_atom_site_label
_atom_site_type_symbol
_atom_site_fract_x
_atom_site_fract_y
_atom_site_fract_z
_atom_site_U_iso_or_equiv
_atom_site_adp_type
_atom_site_occupancy
_atom_site_symmetry_multiplicity
_atom_site_calc_flag
_atom_site_refinement_flags
_atom_site_disorder_assembly
_atom_site_disorder_group
Co1 Co 0.51970(3) 0.983271(13) 0.764496(16) 0.01029(7) Uani 1 1 d U . .
P3 P 0.60159(6) 1.01900(3) 0.84317(3) 0.01231(11) Uani 1 1 d U . .
P2 P 0.31759(6) 0.97867(3) 0.75758(3) 0.01261(12) Uani 1 1 d U . .
P1 P 0.62121(6) 0.98699(3) 0.68098(3) 0.01064(11) Uani 1 1 d U . .
Na1 Na 1.00761(14) 0.78653(5) 0.48503(7) 0.0209(3) Uani 1 1 d U . .
N1 N 0.5539(2) 0.92145(9) 0.78399(11) 0.0155(4) Uani 1 1 d U . .
B1 B 0.4785(3) 1.06281(11) 0.73934(13) 0.0127(4) Uani 1 1 d U . .
C1 C 0.5485(2) 1.03292(10) 0.63307(11) 0.0123(4) Uani 1 1 d U . .
C25 C 0.6493(2) 1.08020(10) 0.82216(12) 0.0139(4) Uani 1 1 d U . .
C7 C 0.7892(2) 1.00459(11) 0.67279(12) 0.0139(4) Uani 1 1 d U . .
H7 H 0.8391 0.9810 0.6972 0.017 Uiso 1 1 calc R . .
C13 C 0.2528(2) 1.03902(11) 0.76965(13) 0.0150(4) Uani 1 1 d U . .
C26 C 0.5810(2) 1.09770(10) 0.77241(12) 0.0132(4) Uani 1 1 d U . .
C3 C 0.4265(3) 1.10557(11) 0.63441(13) 0.0171(4) Uani 1 1 d U . .
H3 H 0.3857 1.1305 0.6558 0.021 Uiso 1 1 calc R . .
C14 C 0.3395(2) 1.07633(10) 0.76051(12) 0.0141(4) Uani 1 1 d U . .
C22 C 0.2266(2) 0.95852(11) 0.68822(13) 0.0161(4) Uani 1 1 d U . .
H22 H 0.2649 0.9275 0.6744 0.019 Uiso 1 1 calc R . .
C9 C 0.8161(3) 1.05509(12) 0.69809(14) 0.0178(5) Uani 1 1 d U . .
H9A H 0.9046 1.0621 0.6951 0.027 Uiso 1 1 calc R . .
H9B H 0.7924 1.0562 0.7401 0.027 Uiso 1 1 calc R . .
H9C H 0.7685 1.0794 0.6753 0.027 Uiso 1 1 calc R . .
C6 C 0.5489(3) 1.03466(11) 0.57057(12) 0.0152(4) Uani 1 1 d DU . .
H6 H 0.5922 1.0105 0.5489 0.018 Uiso 1 1 calc R . .
C2 C 0.4855(2) 1.06807(10) 0.66660(12) 0.0125(4) Uani 1 1 d U . .
C30 C 0.7438(3) 1.10788(12) 0.84949(13) 0.0175(5) Uani 1 1 d U . .
H30 H 0.7894 1.0950 0.8826 0.021 Uiso 1 1 calc R . .
C34 C 0.7437(3) 0.99031(12) 0.87731(13) 0.0165(4) Uani 1 1 d U . .
H34 H 0.7846 1.0149 0.9041 0.020 Uiso 1 1 calc R . .
C10 C 0.6258(3) 0.93051(10) 0.63367(13) 0.0146(4) Uani 1 1 d U . .
H10 H 0.6506 0.9402 0.5925 0.017 Uiso 1 1 calc R . .
C12 C 0.4987(3) 0.90647(12) 0.62884(15) 0.0190(5) Uani 1 1 d U . .
H12A H 0.5039 0.8773 0.6039 0.029 Uiso 1 1 calc R . .
H12B H 0.4394 0.9293 0.6107 0.029 Uiso 1 1 calc R . .
H12C H 0.4713 0.8974 0.6688 0.029 Uiso 1 1 calc R . .
C36 C 0.8360(3) 0.97552(14) 0.82983(15) 0.0211(5) Uani 1 1 d U . .
H36A H 0.9093 0.9611 0.8493 0.032 Uiso 1 1 calc R . .
H36B H 0.8604 1.0043 0.8070 0.032 Uiso 1 1 calc R . .
H36C H 0.7976 0.9517 0.8027 0.032 Uiso 1 1 calc R . .
C5 C 0.4863(3) 1.07155(12) 0.53991(13) 0.0185(5) Uani 1 1 d U . .
H5 H 0.4848 1.0722 0.4974 0.022 Uiso 1 1 calc R . .
C27 C 0.6087(3) 1.14497(11) 0.75298(14) 0.0171(4) Uani 1 1 d U . .
H27 H 0.5628 1.1584 0.7203 0.021 Uiso 1 1 calc R . .
C11 C 0.7213(3) 0.89362(12) 0.65781(16) 0.0212(5) Uani 1 1 d U . .
H11A H 0.7041 0.8862 0.6997 0.032 Uiso 1 1 calc R . .
H11B H 0.8046 0.9074 0.6550 0.032 Uiso 1 1 calc R . .
H11C H 0.7162 0.8637 0.6341 0.032 Uiso 1 1 calc R . .
C8 C 0.8386(3) 1.00262(13) 0.60913(14) 0.0196(5) Uani 1 1 d U . .
H8A H 0.7942 1.0263 0.5840 0.029 Uiso 1 1 calc R . .
H8B H 0.8261 0.9699 0.5927 0.029 Uiso 1 1 calc R . .
H8C H 0.9270 1.0103 0.6099 0.029 Uiso 1 1 calc R . .
C15 C 0.2996(3) 1.12416(12) 0.77111(14) 0.0186(5) Uani 1 1 d U . .
H15 H 0.3556 1.1503 0.7652 0.022 Uiso 1 1 calc R . .
C28 C 0.7017(3) 1.17278(11) 0.78032(15) 0.0200(5) Uani 1 1 d U . .
H28 H 0.7180 1.2046 0.7661 0.024 Uiso 1 1 calc R . .
C31 C 0.5203(3) 1.03383(12) 0.91521(12) 0.0163(4) Uani 1 1 d U . .
H31 H 0.4862 1.0026 0.9307 0.020 Uiso 1 1 calc R . .
C33 C 0.4104(3) 1.06754(12) 0.90359(14) 0.0188(5) Uani 1 1 d U . .
H33A H 0.3647 1.0718 0.9406 0.028 Uiso 1 1 calc R . .
H33B H 0.3557 1.0533 0.8729 0.028 Uiso 1 1 calc R . .
H33C H 0.4403 1.0992 0.8898 0.028 Uiso 1 1 calc R . .
N2 N 0.5770(3) 0.88260(11) 0.79611(15) 0.0243(5) Uani 1 1 d U . .
C19 C 0.2361(3) 0.93935(12) 0.81300(14) 0.0182(5) Uani 1 1 d U . .
H19 H 0.1456 0.9468 0.8101 0.022 Uiso 1 1 calc R . .
C24 C 0.2400(3) 0.99538(12) 0.63768(14) 0.0192(5) Uani 1 1 d U . .
H24A H 0.1983 0.9830 0.6015 0.029 Uiso 1 1 calc R . .
H24B H 0.3279 1.0005 0.6299 0.029 Uiso 1 1 calc R . .
H24C H 0.2023 1.0263 0.6493 0.029 Uiso 1 1 calc R . .
C4 C 0.4259(3) 1.10734(12) 0.57210(14) 0.0196(5) Uani 1 1 d U . .
H4 H 0.3842 1.1330 0.5516 0.024 Uiso 1 1 calc R . .
C35 C 0.7106(3) 0.94599(13) 0.91546(15) 0.0218(5) Uani 1 1 d U . .
H35A H 0.6679 0.9218 0.8904 0.033 Uiso 1 1 calc R . .
H35B H 0.6564 0.9561 0.9478 0.033 Uiso 1 1 calc R . .
H35C H 0.7864 0.9317 0.9326 0.033 Uiso 1 1 calc R . .
C29 C 0.7709(3) 1.15421(12) 0.82827(15) 0.0198(5) Uani 1 1 d U . .
H29 H 0.8355 1.1729 0.8462 0.024 Uiso 1 1 calc R . .
C21 C 0.2539(3) 0.88550(13) 0.79860(17) 0.0238(6) Uani 1 1 d U . .
H21A H 0.3412 0.8768 0.8042 0.036 Uiso 1 1 calc R . .
H21B H 0.2283 0.8793 0.7570 0.036 Uiso 1 1 calc R . .
H21C H 0.2035 0.8658 0.8253 0.036 Uiso 1 1 calc R . .
C16 C 0.1802(3) 1.13438(14) 0.79003(17) 0.0242(6) Uani 1 1 d U . .
H16 H 0.1563 1.1671 0.7972 0.029 Uiso 1 1 calc R . .
C18 C 0.1327(3) 1.04927(13) 0.78819(16) 0.0215(5) Uani 1 1 d U . .
H18 H 0.0758 1.0235 0.7938 0.026 Uiso 1 1 calc R . .
C23 C 0.0884(3) 0.94848(16) 0.69586(17) 0.0257(7) Uani 1 1 d U . .
H23A H 0.0476 0.9780 0.7101 0.039 Uiso 1 1 calc R . .
H23B H 0.0778 0.9223 0.7250 0.039 Uiso 1 1 calc R . .
H23C H 0.0514 0.9387 0.6573 0.039 Uiso 1 1 calc R . .
C17 C 0.0963(3) 1.09705(15) 0.79839(18) 0.0263(7) Uani 1 1 d U . .
H17 H 0.0148 1.1040 0.8110 0.032 Uiso 1 1 calc R . .
C20 C 0.2798(4) 0.94899(15) 0.87711(16) 0.0271(7) Uani 1 1 d U . .
H20A H 0.2365 0.9271 0.9043 0.041 Uiso 1 1 calc R . .
H20B H 0.2618 0.9828 0.8877 0.041 Uiso 1 1 calc R . .
H20C H 0.3691 0.9432 0.8806 0.041 Uiso 1 1 calc R . .
C32 C 0.6012(3) 1.05564(14) 0.96552(14) 0.0222(6) Uani 1 1 d U . .
H32A H 0.6372 1.0863 0.9519 0.033 Uiso 1 1 calc R . .
H32B H 0.6675 1.0328 0.9762 0.033 Uiso 1 1 calc R . .
H32C H 0.5504 1.0617 1.0006 0.033 Uiso 1 1 calc R . .
C58 C 0.9022(6) 0.7267(2) 1.2411(3) 0.0451(12) Uani 1 1 d U A .
C59 C 0.8388(5) 0.7165(2) 1.1806(3) 0.0445(11) Uani 1 1 d U A .
C60 C 0.9282(6) 0.7376(2) 1.1368(3) 0.0479(12) Uani 1 1 d U . .
C57 C 1.0350(6) 0.7324(3) 1.2250(3) 0.0597(17) Uani 1 1 d U . .
O9 O 1.0003(8) 0.7971(3) 0.8853(3) 0.102(3) Uani 1 1 d U . .
C56 C 1.0491(12) 0.7664(5) 0.8380(5) 0.100(3) Uani 1 1 d U . .
C55 C 1.0122(15) 0.7802(5) 0.7823(6) 0.114(4) Uani 1 1 d U . .
C53 C 0.9205(13) 0.8299(4) 0.8633(9) 0.127(5) Uani 1 1 d U . .
C54 C 0.898(2) 0.8147(9) 0.7987(9) 0.179(8) Uani 1 1 d U . .
O1 O 1.0579(3) 0.86297(11) 0.53719(17) 0.0343(7) Uani 1 1 d DU B .
O2 O 0.8924(3) 0.85500(12) 0.43976(18) 0.0394(8) Uani 1 1 d DU B .
O4 O 1.2301(3) 0.80472(13) 0.47898(19) 0.0401(8) Uani 1 1 d DU B .
O3 O 1.0653(5) 0.79700(17) 0.38131(17) 0.0543(11) Uani 1 1 d DU B .
O10 O 1.0516(8) 0.7330(7) 1.1623(5) 0.060(4) Uani 0.65(4) 1 d PU A 1
O100 O 1.017(3) 0.7583(11) 1.1660(9) 0.070(7) Uani 0.35(4) 1 d PU A 2
C37 C 0.9772(16) 0.8989(4) 0.5165(6) 0.055(3) Uani 0.558(8) 1 d PDU B 1
H37A H 0.9513 0.9163 0.5529 0.066 Uiso 0.558(8) 1 calc PR B 1
H37B H 1.0299 0.9219 0.4946 0.066 Uiso 0.558(8) 1 calc PR B 1
C38 C 0.8867(6) 0.8954(2) 0.4870(4) 0.0281(14) Uani 0.558(8) 1 d PDU B 1
H38A H 0.8709 0.9268 0.4666 0.034 Uiso 0.558(8) 1 calc PR B 1
H38B H 0.8162 0.8889 0.5134 0.034 Uiso 0.558(8) 1 calc PR B 1
C39 C 0.9301(11) 0.8724(3) 0.3865(4) 0.044(2) Uani 0.558(8) 1 d PDU B 1
H39A H 1.0019 0.8944 0.3917 0.053 Uiso 0.558(8) 1 calc PR B 1
H39B H 0.8625 0.8899 0.3653 0.053 Uiso 0.558(8) 1 calc PR B 1
C40 C 0.9646(19) 0.8274(4) 0.3542(4) 0.061(4) Uani 0.558(8) 1 d PDU B 1
H40A H 0.9895 0.8367 0.3134 0.073 Uiso 0.558(8) 1 calc PR B 1
H40B H 0.8897 0.8069 0.3499 0.073 Uiso 0.558(8) 1 calc PR B 1
C41 C 1.1863(13) 0.8226(4) 0.3793(5) 0.066(4) Uani 0.558(8) 1 d PDU B 1
H41A H 1.2205 0.8208 0.3386 0.079 Uiso 0.558(8) 1 calc PR B 1
H41B H 1.1766 0.8572 0.3903 0.079 Uiso 0.558(8) 1 calc PR B 1
C42 C 1.2678(15) 0.7980(5) 0.4221(7) 0.064(4) Uani 0.558(8) 1 d PDU B 1
H42A H 1.2692 0.7628 0.4131 0.077 Uiso 0.558(8) 1 calc PR B 1
H42B H 1.3530 0.8107 0.4182 0.077 Uiso 0.558(8) 1 calc PR B 1
C43 C 1.2670(13) 0.8418(5) 0.5175(6) 0.047(3) Uani 0.558(8) 1 d PDU B 1
H43A H 1.3487 0.8542 0.5054 0.057 Uiso 0.558(8) 1 calc PR B 1
H43B H 1.2759 0.8287 0.5586 0.057 Uiso 0.558(8) 1 calc PR B 1
C44 C 1.1812(12) 0.8805(4) 0.5173(6) 0.059(3) Uani 0.558(8) 1 d PDU B 1
H44A H 1.1732 0.8943 0.4765 0.071 Uiso 0.558(8) 1 calc PR B 1
H44B H 1.2113 0.9066 0.5445 0.071 Uiso 0.558(8) 1 calc PR B 1
C370 C 1.0163(9) 0.9065(4) 0.5111(5) 0.0201(16) Uani 0.442(8) 1 d PDU B 2
H37C H 1.0890 0.9263 0.5004 0.024 Uiso 0.442(8) 1 calc PR B 2
H37D H 0.9695 0.9250 0.5412 0.024 Uiso 0.442(8) 1 calc PR B 2
C380 C 0.9296(13) 0.8993(4) 0.4522(6) 0.043(3) Uani 0.442(8) 1 d PDU B 2
H38C H 0.8554 0.9200 0.4565 0.052 Uiso 0.442(8) 1 calc PR B 2
H38D H 0.9752 0.9117 0.4174 0.052 Uiso 0.442(8) 1 calc PR B 2
C400 C 1.0236(12) 0.8335(5) 0.3482(6) 0.033(2) Uani 0.442(8) 1 d PDU B 2
H40C H 1.0195 0.8241 0.3055 0.040 Uiso 0.442(8) 1 calc PR B 2
H40D H 1.0782 0.8622 0.3527 0.040 Uiso 0.442(8) 1 calc PR B 2
C390 C 0.8961(10) 0.8447(5) 0.3707(5) 0.038(2) Uani 0.442(8) 1 d PDU B 2
H39C H 0.8410 0.8168 0.3612 0.045 Uiso 0.442(8) 1 calc PR B 2
H39D H 0.8632 0.8734 0.3490 0.045 Uiso 0.442(8) 1 calc PR B 2
C440 C 1.1828(8) 0.8627(3) 0.5592(4) 0.0281(18) Uani 0.442(8) 1 d PDU B 2
H44C H 1.1949 0.8369 0.5897 0.034 Uiso 0.442(8) 1 calc PR B 2
H44D H 1.2046 0.8944 0.5774 0.034 Uiso 0.442(8) 1 calc PR B 2
C410 C 1.1947(12) 0.7815(5) 0.3730(5) 0.044(3) Uani 0.442(8) 1 d PDU B 2
H41C H 1.2197 0.7869 0.3312 0.053 Uiso 0.442(8) 1 calc PR B 2
H41D H 1.2049 0.7467 0.3828 0.053 Uiso 0.442(8) 1 calc PR B 2
C430 C 1.2645(14) 0.8525(5) 0.5032(8) 0.039(3) Uani 0.442(8) 1 d PDU B 2
H43C H 1.2502 0.8779 0.4726 0.047 Uiso 0.442(8) 1 calc PR B 2
H43D H 1.3532 0.8528 0.5150 0.047 Uiso 0.442(8) 1 calc PR B 2
C420 C 1.2716(16) 0.8130(6) 0.4159(7) 0.042(3) Uani 0.442(8) 1 d PDU B 2
H42C H 1.3602 0.8046 0.4127 0.050 Uiso 0.442(8) 1 calc PR B 2
H42D H 1.2613 0.8477 0.4052 0.050 Uiso 0.442(8) 1 calc PR B 2
O5 O 1.0866(4) 0.74257(14) 0.57371(17) 0.0290(8) Uani 0.802(6) 1 d PDU C 1
O6 O 0.8500(4) 0.78206(17) 0.5614(2) 0.0340(9) Uani 0.802(6) 1 d PDU C 1
O7 O 0.8253(5) 0.74133(15) 0.4480(2) 0.0360(10) Uani 0.802(6) 1 d PDU C 1
O8 O 1.0639(5) 0.70269(14) 0.45833(18) 0.0349(9) Uani 0.802(6) 1 d PDU C 1
C50 C 0.9752(9) 0.6836(3) 0.4175(3) 0.0410(18) Uani 0.802(6) 1 d PDU C 1
H50A H 0.9915 0.6486 0.4110 0.049 Uiso 0.802(6) 1 calc PR C 1
H50B H 0.9815 0.7005 0.3786 0.049 Uiso 0.802(6) 1 calc PR C 1
C48 C 0.7219(12) 0.7546(5) 0.4809(7) 0.051(3) Uani 0.802(6) 1 d PDU C 1
H48A H 0.6511 0.7335 0.4697 0.062 Uiso 0.802(6) 1 calc PR C 1
H48B H 0.6989 0.7886 0.4714 0.062 Uiso 0.802(6) 1 calc PR C 1
C46 C 0.9043(12) 0.7725(6) 0.6185(6) 0.043(2) Uani 0.802(6) 1 d PDU C 1
H46A H 0.8386 0.7646 0.6472 0.052 Uiso 0.802(6) 1 calc PR C 1
H46B H 0.9484 0.8018 0.6332 0.052 Uiso 0.802(6) 1 calc PR C 1
C45 C 0.9962(7) 0.7294(2) 0.6151(3) 0.0396(13) Uani 0.802(6) 1 d PDU C 1
H45A H 1.0349 0.7232 0.6548 0.048 Uiso 0.802(6) 1 calc PR C 1
H45B H 0.9526 0.6996 0.6017 0.048 Uiso 0.802(6) 1 calc PR C 1
C52 C 1.1620(8) 0.7019(4) 0.5542(4) 0.0320(14) Uani 0.802(6) 1 d PDU C 1
H52A H 1.1825 0.6809 0.5889 0.038 Uiso 0.802(6) 1 calc PR C 1
H52B H 1.2404 0.7145 0.5381 0.038 Uiso 0.802(6) 1 calc PR C 1
C51 C 1.0969(6) 0.6725(2) 0.5073(3) 0.0337(11) Uani 0.802(6) 1 d PDU C 1
H51A H 1.1518 0.6460 0.4937 0.040 Uiso 0.802(6) 1 calc PR C 1
H51B H 1.0218 0.6576 0.5240 0.040 Uiso 0.802(6) 1 calc PR C 1
C49 C 0.8453(8) 0.6901(2) 0.4416(4) 0.0466(17) Uani 0.802(6) 1 d PDU C 1
H49A H 0.7832 0.6760 0.4135 0.056 Uiso 0.802(6) 1 calc PR C 1
H49B H 0.8381 0.6737 0.4808 0.056 Uiso 0.802(6) 1 calc PR C 1
C47 C 0.7492(7) 0.7500(3) 0.5477(4) 0.0489(17) Uani 0.802(6) 1 d PDU C 1
H47A H 0.6756 0.7592 0.5707 0.059 Uiso 0.802(6) 1 calc PR C 1
H47B H 0.7718 0.7161 0.5579 0.059 Uiso 0.802(6) 1 calc PR C 1
O80 O 1.1091(15) 0.7079(5) 0.4929(8) 0.032(3) Uani 0.198(6) 1 d PDU C 2
O50 O 1.022(2) 0.7602(6) 0.5915(8) 0.049(5) Uani 0.198(6) 1 d PDU C 2
O70 O 0.893(2) 0.7276(8) 0.4280(11) 0.052(5) Uani 0.198(6) 1 d PDU C 2
O60 O 0.8028(19) 0.7803(7) 0.5268(11) 0.056(5) Uani 0.198(6) 1 d PDU C 2
C500 C 1.038(3) 0.6684(8) 0.4698(12) 0.041(5) Uani 0.198(6) 1 d PDU C 2
H50C H 1.0916 0.6492 0.4432 0.049 Uiso 0.198(6) 1 calc PR C 2
H50D H 1.0161 0.6471 0.5037 0.049 Uiso 0.198(6) 1 calc PR C 2
C460 C 0.805(4) 0.7586(14) 0.5833(17) 0.073(8) Uani 0.198(6) 1 d PDU C 2
H46C H 0.7343 0.7709 0.6064 0.087 Uiso 0.198(6) 1 calc PR C 2
H46D H 0.7944 0.7230 0.5785 0.087 Uiso 0.198(6) 1 calc PR C 2
C520 C 1.060(4) 0.7093(9) 0.5950(15) 0.055(7) Uani 0.198(6) 1 d PDU C 2
H52C H 1.0977 0.7025 0.6349 0.067 Uiso 0.198(6) 1 calc PR C 2
H52D H 0.9872 0.6880 0.5893 0.067 Uiso 0.198(6) 1 calc PR C 2
C480 C 0.784(3) 0.7128(12) 0.452(2) 0.076(9) Uani 0.198(6) 1 d PDU C 2
H48C H 0.7983 0.6829 0.4754 0.091 Uiso 0.198(6) 1 calc PR C 2
H48D H 0.7249 0.7048 0.4186 0.091 Uiso 0.198(6) 1 calc PR C 2
C450 C 0.905(5) 0.767(3) 0.613(3) 0.059(9) Uani 0.198(6) 1 d PDU C 2
H45C H 0.9010 0.7470 0.6496 0.071 Uiso 0.198(6) 1 calc PR C 2
H45D H 0.9012 0.8012 0.6257 0.071 Uiso 0.198(6) 1 calc PR C 2
C470 C 0.729(5) 0.751(3) 0.491(3) 0.072(11) Uani 0.198(6) 1 d PDU C 2
H47C H 0.6798 0.7734 0.4643 0.086 Uiso 0.198(6) 1 calc PR C 2
H47D H 0.6689 0.7350 0.5170 0.086 Uiso 0.198(6) 1 calc PR C 2
C490 C 0.934(6) 0.6798(13) 0.439(3) 0.091(13) Uani 0.198(6) 1 d PDU C 2
H49C H 0.8661 0.6633 0.4602 0.110 Uiso 0.198(6) 1 calc PR C 2
H49D H 0.9404 0.6639 0.3999 0.110 Uiso 0.198(6) 1 calc PR C 2
C510 C 1.137(6) 0.701(3) 0.5553(19) 0.069(12) Uani 0.198(6) 1 d PDU C 2
H51C H 1.1628 0.6667 0.5602 0.082 Uiso 0.198(6) 1 calc PR C 2
H51D H 1.2106 0.7211 0.5648 0.082 Uiso 0.198(6) 1 calc PR C 2
O11 O 1.0206(7) 0.9454(4) 1.0001(3) 0.0473(19) Uani 0.50 1 d PDU D -1
C67 C 0.9631(11) 0.9212(7) 1.0431(5) 0.060(4) Uani 0.50 1 d PDU D -1
C68 C 1.0073(16) 0.8601(7) 1.0323(7) 0.071(4) Uani 0.50 1 d PU D -1
C66 C 0.9817(14) 0.9934(8) 1.0085(8) 0.055(4) Uani 0.50 1 d PDU D -1
C65 C 1.0479(14) 1.0280(7) 0.9579(7) 0.064(4) Uani 0.50 1 d PDU D -1

loop_
_atom_site_aniso_label
_atom_site_aniso_U_11
_atom_site_aniso_U_22
_atom_site_aniso_U_33
_atom_site_aniso_U_23
_atom_site_aniso_U_13
_atom_site_aniso_U_12
Co1 0.00898(12) 0.01259(13) 0.00931(13) 0.00119(10) 0.00048(9) -0.00057(10)
P3 0.0115(2) 0.0160(3) 0.0094(2) 0.0009(2) 0.00024(19) -0.0020(2)
P2 0.0093(2) 0.0157(3) 0.0129(3) 0.0008(2) 0.00053(19) -0.0009(2)
P1 0.0096(2) 0.0129(3) 0.0095(2) 0.00074(19) 0.00095(18) 0.00032(19)
Na1 0.0270(6) 0.0169(6) 0.0188(6) 0.0031(4) 0.0002(5) -0.0016(5)
N1 0.0149(8) 0.0167(9) 0.0150(9) 0.0023(7) 0.0010(7) -0.0010(7)
B1 0.0127(10) 0.0138(10) 0.0117(10) -0.0003(8) 0.0014(8) -0.0003(8)
C1 0.0118(8) 0.0145(9) 0.0105(9) 0.0010(7) 0.0003(7) 0.0001(7)
C25 0.0138(9) 0.0167(10) 0.0111(9) -0.0013(7) 0.0019(7) -0.0031(8)
C7 0.0109(8) 0.0176(10) 0.0133(9) 0.0017(8) 0.0022(7) 0.0000(7)
C13 0.0112(8) 0.0192(11) 0.0148(10) -0.0011(8) 0.0016(7) 0.0014(8)
C26 0.0136(9) 0.0138(9) 0.0124(9) -0.0008(7) 0.0027(7) -0.0010(7)
C3 0.0192(11) 0.0161(11) 0.0160(11) 0.0023(8) -0.0004(9) 0.0035(9)
C14 0.0133(9) 0.0163(10) 0.0127(9) -0.0007(8) 0.0007(7) 0.0018(8)
C22 0.0100(8) 0.0209(12) 0.0174(11) -0.0001(9) -0.0019(8) -0.0014(8)
C9 0.0147(10) 0.0200(12) 0.0189(11) 0.0000(9) 0.0026(9) -0.0026(9)
C6 0.0169(10) 0.0184(11) 0.0103(9) 0.0007(8) -0.0005(8) 0.0004(8)
C2 0.0124(8) 0.0135(9) 0.0116(9) 0.0011(7) -0.0001(7) 0.0007(7)
C30 0.0168(10) 0.0212(12) 0.0147(10) -0.0029(9) 0.0011(8) -0.0055(9)
C34 0.0139(9) 0.0230(12) 0.0126(10) 0.0027(8) -0.0021(8) -0.0012(9)
C10 0.0144(9) 0.0152(10) 0.0142(10) -0.0013(8) 0.0018(8) 0.0010(8)
C12 0.0180(11) 0.0192(12) 0.0198(12) -0.0036(9) 0.0010(9) -0.0030(9)
C36 0.0134(10) 0.0318(16) 0.0180(12) 0.0033(11) 0.0002(9) 0.0017(10)
C5 0.0221(12) 0.0213(12) 0.0119(10) 0.0029(9) -0.0027(9) 0.0007(10)
C27 0.0199(11) 0.0146(10) 0.0170(11) 0.0004(8) 0.0034(9) -0.0010(9)
C11 0.0204(12) 0.0183(12) 0.0250(14) -0.0001(10) 0.0025(10) 0.0053(10)
C8 0.0149(10) 0.0291(14) 0.0150(11) -0.0001(10) 0.0048(8) -0.0023(10)
C15 0.0196(11) 0.0177(11) 0.0186(12) -0.0016(9) 0.0031(9) 0.0044(9)
C28 0.0233(12) 0.0155(11) 0.0214(13) -0.0026(9) 0.0059(10) -0.0049(9)
C31 0.0169(10) 0.0219(12) 0.0102(9) 0.0000(8) 0.0021(8) -0.0023(9)
C33 0.0182(11) 0.0239(13) 0.0143(10) -0.0018(9) 0.0025(9) 0.0006(10)
N2 0.0284(13) 0.0178(11) 0.0269(14) 0.0059(10) 0.0015(11) 0.0015(10)
C19 0.0146(10) 0.0224(12) 0.0176(11) 0.0027(9) 0.0017(8) -0.0047(9)
C24 0.0179(11) 0.0220(12) 0.0174(11) 0.0008(9) -0.0044(9) -0.0007(9)
C4 0.0228(12) 0.0200(12) 0.0158(11) 0.0045(9) -0.0040(9) 0.0029(10)
C35 0.0219(12) 0.0265(14) 0.0168(12) 0.0075(10) -0.0021(10) -0.0002(11)
C29 0.0194(11) 0.0205(12) 0.0196(12) -0.0055(10) 0.0040(9) -0.0071(10)
C21 0.0233(13) 0.0205(13) 0.0277(15) 0.0044(11) 0.0001(11) -0.0068(11)
C16 0.0230(13) 0.0238(14) 0.0261(15) -0.0046(11) 0.0039(11) 0.0096(11)
C18 0.0128(10) 0.0267(14) 0.0251(14) -0.0026(11) 0.0049(9) 0.0016(9)
C23 0.0115(10) 0.042(2) 0.0239(14) 0.0011(13) -0.0027(10) -0.0046(11)
C17 0.0171(12) 0.0318(17) 0.0303(17) -0.0049(13) 0.0064(11) 0.0079(11)
C20 0.0323(16) 0.0325(17) 0.0166(12) 0.0036(12) 0.0023(12) -0.0129(14)
C32 0.0227(12) 0.0327(16) 0.0112(10) -0.0029(10) 0.0003(9) -0.0028(12)
C58 0.058(3) 0.040(3) 0.037(2) 0.0055(19) -0.008(2) -0.017(2)
C59 0.038(2) 0.055(3) 0.040(3) -0.003(2) -0.006(2) -0.005(2)
C60 0.059(3) 0.045(3) 0.040(3) -0.006(2) 0.004(2) 0.001(3)
C57 0.045(3) 0.077(5) 0.057(4) 0.010(3) -0.011(3) -0.015(3)
O9 0.122(6) 0.106(5) 0.078(4) -0.006(4) -0.017(4) 0.054(5)
C56 0.115(8) 0.108(8) 0.076(6) -0.015(6) 0.004(6) -0.045(6)
C55 0.152(11) 0.101(8) 0.089(7) -0.011(6) -0.006(7) -0.066(7)
C53 0.099(9) 0.068(6) 0.211(14) 0.014(8) -0.038(9) 0.005(6)
C54 0.175(17) 0.23(2) 0.127(13) 0.012(14) -0.024(12) 0.068(15)
O1 0.0354(15) 0.0216(12) 0.0455(18) -0.0018(12) -0.0062(13) -0.0019(11)
O2 0.0345(15) 0.0291(14) 0.054(2) 0.0155(14) -0.0130(14) -0.0028(12)
O4 0.0295(14) 0.0301(15) 0.061(2) 0.0164(15) 0.0106(14) 0.0019(12)
O3 0.082(3) 0.054(2) 0.0281(16) 0.0173(16) 0.0122(18) 0.007(2)
O10 0.043(4) 0.074(9) 0.064(5) 0.003(5) 0.010(3) -0.005(4)
O100 0.059(11) 0.061(13) 0.093(11) -0.032(8) 0.040(8) -0.033(10)
C37 0.105(11) 0.025(5) 0.035(5) -0.004(4) 0.010(7) 0.028(6)
C38 0.023(3) 0.019(2) 0.042(4) -0.002(2) 0.000(3) 0.005(2)
C39 0.084(7) 0.019(3) 0.028(3) 0.005(2) -0.026(4) -0.001(3)
C40 0.138(13) 0.029(4) 0.014(3) 0.001(3) -0.014(6) 0.005(7)
C41 0.112(9) 0.039(5) 0.049(5) 0.015(4) 0.056(6) 0.012(6)
C42 0.065(7) 0.033(6) 0.097(10) 0.011(6) 0.063(7) 0.013(5)
C43 0.032(4) 0.070(9) 0.038(5) 0.016(5) -0.017(4) -0.014(6)
C44 0.070(7) 0.044(5) 0.063(7) -0.005(5) -0.010(6) -0.021(5)
C370 0.024(3) 0.015(3) 0.022(4) 0.001(2) 0.004(3) -0.005(2)
C380 0.051(6) 0.023(4) 0.056(7) 0.005(4) -0.006(5) 0.011(4)
C400 0.045(6) 0.034(5) 0.020(4) 0.009(3) -0.003(4) -0.007(4)
C390 0.036(5) 0.042(6) 0.034(5) 0.014(4) -0.012(4) -0.004(4)
C440 0.031(4) 0.020(3) 0.032(4) 0.004(3) -0.023(3) -0.007(3)
C410 0.052(6) 0.054(7) 0.028(4) 0.002(4) 0.016(4) 0.012(5)
C430 0.020(4) 0.030(5) 0.066(10) 0.018(5) -0.003(6) -0.001(3)
C420 0.038(5) 0.044(8) 0.044(6) 0.009(6) 0.015(5) -0.005(6)
O5 0.0384(19) 0.0235(15) 0.0250(15) 0.0063(12) -0.0053(14) -0.0058(14)
O6 0.037(2) 0.036(2) 0.0288(18) 0.0033(15) 0.0083(15) -0.0014(16)
O7 0.048(2) 0.0237(17) 0.036(2) 0.0022(14) -0.0151(18) -0.0054(16)
O8 0.057(3) 0.0228(16) 0.0252(17) 0.0028(13) -0.0003(17) 0.0076(16)
C50 0.074(5) 0.026(2) 0.023(2) -0.0101(18) -0.009(3) 0.011(3)
C48 0.032(4) 0.036(4) 0.086(7) -0.005(4) -0.021(4) 0.002(3)
C46 0.080(5) 0.030(5) 0.020(3) 0.000(3) 0.016(3) 0.011(4)
C45 0.061(4) 0.034(3) 0.024(2) 0.0077(19) 0.003(2) -0.004(3)
C52 0.030(2) 0.025(3) 0.041(3) 0.011(2) -0.007(2) 0.000(2)
C51 0.045(3) 0.024(2) 0.032(2) 0.0064(17) 0.002(2) 0.008(2)
C49 0.061(4) 0.026(2) 0.052(4) -0.010(2) -0.024(3) -0.003(3)
C47 0.035(3) 0.045(4) 0.067(5) 0.006(3) 0.020(3) -0.004(3)
O80 0.034(7) 0.018(5) 0.044(8) 0.003(5) 0.008(6) 0.002(5)
O50 0.099(13) 0.018(6) 0.029(7) 0.006(5) 0.008(8) 0.002(8)
O70 0.052(11) 0.040(9) 0.064(12) -0.010(9) -0.024(9) -0.006(8)
O60 0.042(9) 0.022(7) 0.105(15) 0.008(8) 0.028(9) 0.001(6)
C500 0.065(15) 0.020(8) 0.039(11) -0.008(7) 0.002(10) 0.003(8)
C460 0.084(17) 0.044(16) 0.091(19) 0.008(16) 0.052(14) 0.006(16)
C520 0.08(2) 0.034(11) 0.050(13) 0.030(11) -0.011(13) 0.004(12)
C480 0.051(13) 0.031(12) 0.14(3) 0.001(14) -0.045(15) -0.012(10)
C450 0.13(2) 0.024(14) 0.030(13) -0.011(11) 0.045(13) -0.012(15)
C470 0.034(18) 0.07(2) 0.11(2) 0.026(19) 0.016(17) -0.015(17)
C490 0.09(2) 0.053(15) 0.13(3) -0.05(2) -0.05(2) 0.007(17)
C510 0.10(3) 0.04(2) 0.059(18) 0.001(15) -0.028(16) 0.03(2)
O11 0.032(3) 0.083(6) 0.026(3) -0.006(3) -0.001(2) -0.008(4)
C67 0.036(5) 0.117(11) 0.028(4) 0.011(6) -0.003(4) -0.010(6)
C68 0.064(9) 0.090(10) 0.058(8) 0.008(8) -0.027(7) 0.001(8)
C66 0.038(9) 0.084(12) 0.041(10) -0.021(7) -0.018(6) 0.010(7)
C65 0.052(7) 0.096(11) 0.044(7) 0.003(7) -0.004(6) -0.010(8)

loop_
_atom_type_symbol
_atom_type_description
_atom_type_scat_dispersion_real
_atom_type_scat_dispersion_imag
_atom_type_scat_source
C C 0.0033 0.0016 'International Tables Vol C Tables 4.2.6.8 and 6.1.1.4'
H H 0.0000 0.0000 'International Tables Vol C Tables 4.2.6.8 and 6.1.1.4'
B B 0.0013 0.0007 'International Tables Vol C Tables 4.2.6.8 and 6.1.1.4'
O O 0.0106 0.0060 'International Tables Vol C Tables 4.2.6.8 and 6.1.1.4'
Na Na 0.0362 0.0249 'International Tables Vol C Tables 4.2.6.8 and 6.1.1.4'
P P 0.1023 0.0942 'International Tables Vol C Tables 4.2.6.8 and 6.1.1.4'
Co Co 0.3494 0.9721 'International Tables Vol C Tables 4.2.6.8 and 6.1.1.4'
N N 0.0061 0.0033 'International Tables Vol C Tables 4.2.6.8 and 6.1.1.4'

loop_
_geom_angle_atom_site_label_1
_geom_angle_atom_site_label_2
_geom_angle_atom_site_label_3
_geom_angle
N1 Co1 P3 98.76(9)
N1 Co1 P1 98.49(8)
P3 Co1 P1 117.64(3)
N1 Co1 P2 99.38(8)
P3 Co1 P2 118.03(3)
P1 Co1 P2 117.33(3)
N1 Co1 B1 179.25(11)
P3 Co1 B1 80.95(8)
P1 Co1 B1 81.06(8)
P2 Co1 B1 81.37(8)
C25 P3 C34 105.02(13)
C25 P3 C31 99.13(13)
C34 P3 C31 97.74(13)
C25 P3 Co1 108.63(9)
C34 P3 Co1 116.98(10)
C31 P3 Co1 126.39(10)
C13 P2 C19 103.87(14)
C13 P2 C22 101.06(13)
C19 P2 C22 97.39(14)
C13 P2 Co1 108.81(9)
C19 P2 Co1 117.85(10)
C22 P2 Co1 124.95(9)
C1 P1 C10 104.92(13)
C1 P1 C7 99.74(12)
C10 P1 C7 96.93(13)
C1 P1 Co1 108.43(9)
C10 P1 Co1 117.45(9)
C7 P1 Co1 126.41(9)
O70 Na1 O60 71.9(8)
O70 Na1 O80 70.4(6)
O60 Na1 O80 108.9(6)
O70 Na1 O3 73.3(6)
O60 Na1 O3 129.0(6)
O80 Na1 O3 92.9(4)
O70 Na1 O6 88.7(6)
O60 Na1 O6 21.8(6)
O80 Na1 O6 103.0(4)
O3 Na1 O6 150.47(18)
O70 Na1 O1 159.8(5)
O60 Na1 O1 94.2(5)
O80 Na1 O1 129.1(4)
O3 Na1 O1 107.02(16)
O6 Na1 O1 82.05(15)
O70 Na1 O7 22.3(5)
O60 Na1 O7 50.4(6)
O80 Na1 O7 86.1(4)
O3 Na1 O7 87.58(18)
O6 Na1 O7 69.16(17)
O1 Na1 O7 139.41(16)
O70 Na1 O5 105.4(6)
O60 Na1 O5 87.7(6)
O80 Na1 O5 49.9(4)
O3 Na1 O5 137.36(17)
O6 Na1 O5 69.33(16)
O1 Na1 O5 88.15(13)
O7 Na1 O5 106.62(14)
O70 Na1 O8 50.6(5)
O60 Na1 O8 105.0(5)
O80 Na1 O8 21.6(4)
O3 Na1 O8 79.06(15)
O6 Na1 O8 107.59(16)
O1 Na1 O8 149.59(16)
O7 Na1 O8 69.22(17)
O5 Na1 O8 69.63(14)
O70 Na1 O4 127.2(6)
O60 Na1 O4 159.2(6)
O80 Na1 O4 75.2(4)
O3 Na1 O4 69.77(17)
O6 Na1 O4 138.16(17)
O1 Na1 O4 69.25(13)
O7 Na1 O4 149.43(17)
O5 Na1 O4 79.65(14)
O8 Na1 O4 86.02(16)
O70 Na1 O2 92.6(5)
O60 Na1 O2 75.8(5)
O80 Na1 O2 159.0(4)
O3 Na1 O2 69.79(15)
O6 Na1 O2 88.39(15)
O1 Na1 O2 69.31(12)
O7 Na1 O2 81.54(14)
O5 Na1 O2 150.57(16)
O8 Na1 O2 137.87(15)
O4 Na1 O2 107.96(12)
O70 Na1 O50 109.6(8)
O60 Na1 O50 69.7(8)
O80 Na1 O50 69.6(6)
O3 Na1 O50 159.0(5)
O6 Na1 O50 49.4(6)
O1 Na1 O50 77.6(4)
O7 Na1 O50 102.2(6)
O5 Na1 O50 21.9(5)
O8 Na1 O50 87.0(4)
O4 Na1 O50 93.8(6)
O2 Na1 O50 129.6(5)
N2 N1 Co1 179.1(3)
C14 B1 C26 110.9(2)
C14 B1 C2 109.3(2)
C26 B1 C2 110.8(2)
C14 B1 Co1 108.74(18)
C26 B1 Co1 108.78(18)
C2 B1 Co1 108.35(17)
C6 C1 C2 121.3(2)
C6 C1 P1 126.9(2)
C2 C1 P1 111.72(19)
C30 C25 C26 121.6(3)
C30 C25 P3 126.5(2)
C26 C25 P3 111.8(2)
C9 C7 C8 108.0(2)
C9 C7 P1 111.92(19)
C8 C7 P1 115.7(2)
C9 C7 H7 106.9
C8 C7 H7 106.9
P1 C7 H7 106.9
C18 C13 C14 121.4(3)
C18 C13 P2 126.1(2)
C14 C13 P2 112.52(19)
C27 C26 C25 116.7(3)
C27 C26 B1 123.4(3)
C25 C26 B1 119.9(2)
C4 C3 C2 122.1(3)
C4 C3 H3 119.0
C2 C3 H3 119.0
C15 C14 C13 116.8(3)
C15 C14 B1 123.4(3)
C13 C14 B1 119.8(2)
C24 C22 C23 108.0(3)
C24 C22 P2 110.8(2)
C23 C22 P2 116.8(2)
C24 C22 H22 106.9
C23 C22 H22 106.9
P2 C22 H22 106.9
C7 C9 H9A 109.5
C7 C9 H9B 109.5
H9A C9 H9B 109.5
C7 C9 H9C 109.5
H9A C9 H9C 109.5
H9B C9 H9C 109.5
C5 C6 C1 120.4(3)
C5 C6 H6 119.8
C1 C6 H6 119.8
C3 C2 C1 116.8(2)
C3 C2 B1 123.0(2)
C1 C2 B1 120.1(2)
C29 C30 C25 120.2(3)
C29 C30 H30 119.9
C25 C30 H30 119.9
C36 C34 C35 109.7(3)
C36 C34 P3 111.7(2)
C35 C34 P3 111.3(2)
C36 C34 H34 108.0
C35 C34 H34 108.0
P3 C34 H34 108.0
C12 C10 C11 109.7(3)
C12 C10 P1 111.32(19)
C11 C10 P1 111.9(2)
C12 C10 H10 107.9
C11 C10 H10 107.9
P1 C10 H10 107.9
C10 C12 H12A 109.5
C10 C12 H12B 109.5
H12A C12 H12B 109.5
C10 C12 H12C 109.5
H12A C12 H12C 109.5
H12B C12 H12C 109.5
C34 C36 H36A 109.5
C34 C36 H36B 109.5
H36A C36 H36B 109.5
C34 C36 H36C 109.5
H36A C36 H36C 109.5
H36B C36 H36C 109.5
C4 C5 C6 119.3(3)
C4 C5 H5 120.3
C6 C5 H5 120.3
C28 C27 C26 121.9(3)
C28 C27 H27 119.1
C26 C27 H27 119.1
C10 C11 H11A 109.5
C10 C11 H11B 109.5
H11A C11 H11B 109.5
C10 C11 H11C 109.5
H11A C11 H11C 109.5
H11B C11 H11C 109.5
C7 C8 H8A 109.5
C7 C8 H8B 109.5
H8A C8 H8B 109.5
C7 C8 H8C 109.5
H8A C8 H8C 109.5
H8B C8 H8C 109.5
C16 C15 C14 121.9(3)
C16 C15 H15 119.1
C14 C15 H15 119.1
C29 C28 C27 120.5(3)
C29 C28 H28 119.7
C27 C28 H28 119.7
C33 C31 C32 108.6(3)
C33 C31 P3 111.0(2)
C32 C31 P3 116.1(2)
C33 C31 H31 106.9
C32 C31 H31 106.9
P3 C31 H31 106.9
C31 C33 H33A 109.5
C31 C33 H33B 109.5
H33A C33 H33B 109.5
C31 C33 H33C 109.5
H33A C33 H33C 109.5
H33B C33 H33C 109.5
C20 C19 C21 109.2(3)
C20 C19 P2 112.3(2)
C21 C19 P2 110.9(2)
C20 C19 H19 108.1
C21 C19 H19 108.1
P2 C19 H19 108.1
C22 C24 H24A 109.5
C22 C24 H24B 109.5
H24A C24 H24B 109.5
C22 C24 H24C 109.5
H24A C24 H24C 109.5
H24B C24 H24C 109.5
C5 C4 C3 120.0(3)
C5 C4 H4 120.0
C3 C4 H4 120.0
C34 C35 H35A 109.5
C34 C35 H35B 109.5
H35A C35 H35B 109.5
C34 C35 H35C 109.5
H35A C35 H35C 109.5
H35B C35 H35C 109.5
C28 C29 C30 119.0(3)
C28 C29 H29 120.5
C30 C29 H29 120.5
C19 C21 H21A 109.5
C19 C21 H21B 109.5
H21A C21 H21B 109.5
C19 C21 H21C 109.5
H21A C21 H21C 109.5
H21B C21 H21C 109.5
C17 C16 C15 120.3(3)
C17 C16 H16 119.9
C15 C16 H16 119.9
C17 C18 C13 120.4(3)
C17 C18 H18 119.8
C13 C18 H18 119.8
C22 C23 H23A 109.5
C22 C23 H23B 109.5
H23A C23 H23B 109.5
C22 C23 H23C 109.5
H23A C23 H23C 109.5
H23B C23 H23C 109.5
C16 C17 C18 119.3(3)
C16 C17 H17 120.3
C18 C17 H17 120.3
C19 C20 H20A 109.5
C19 C20 H20B 109.5
H20A C20 H20B 109.5
C19 C20 H20C 109.5
H20A C20 H20C 109.5
H20B C20 H20C 109.5
C31 C32 H32A 109.5
C31 C32 H32B 109.5
H32A C32 H32B 109.5
C31 C32 H32C 109.5
H32A C32 H32C 109.5
H32B C32 H32C 109.5
C57 C58 C59 102.8(5)
C60 C59 C58 102.9(5)
O100 C60 O10 33.2(11)
O100 C60 C59 108.8(9)
O10 C60 C59 107.9(6)
O10 C57 C58 112.3(6)
O10 C57 O100 31.3(7)
C58 C57 O100 98.7(11)
C53 O9 C56 111.3(11)
C55 C56 O9 113.5(13)
C56 C55 C54 99.8(13)
O9 C53 C54 105.0(13)
C53 C54 C55 105.4(13)
C37 O1 C370 20.2(7)
C37 O1 C440 134.6(8)
C370 O1 C440 116.2(5)
C37 O1 C44 103.3(9)
C370 O1 C44 83.1(7)
C440 O1 C44 42.4(6)
C37 O1 Na1 108.5(6)
C370 O1 Na1 117.8(5)
C440 O1 Na1 110.9(4)
C44 O1 Na1 109.0(5)
C380 O2 C39 76.2(8)
C380 O2 C38 36.7(7)
C39 O2 C38 111.5(5)
C380 O2 C390 111.3(8)
C39 O2 C390 35.4(5)
C38 O2 C390 144.0(6)
C380 O2 Na1 118.2(6)
C39 O2 Na1 118.2(5)
C38 O2 Na1 107.3(3)
C390 O2 Na1 104.1(5)
C42 O4 C43 126.5(9)
C42 O4 C430 113.0(9)
C43 O4 C430 17.2(6)
C42 O4 C420 16.6(8)
C43 O4 C420 112.5(9)
C430 O4 C420 97.6(10)
C42 O4 Na1 109.6(8)
C43 O4 Na1 112.6(7)
C430 O4 Na1 113.7(6)
C420 O4 Na1 113.0(7)
C400 O3 C410 117.5(8)
C400 O3 C41 85.1(8)
C410 O3 C41 45.3(7)
C400 O3 C40 26.9(7)
C410 O3 C40 142.7(9)
C41 O3 C40 111.0(9)
C400 O3 Na1 122.2(7)
C410 O3 Na1 110.3(5)
C41 O3 Na1 109.1(5)
C40 O3 Na1 104.8(6)
C57 O10 C60 105.0(8)
C60 O100 C57 108.5(14)
C38 C37 O1 129.8(11)
C38 C37 H37A 104.8
O1 C37 H37A 104.8
C38 C37 H37B 104.8
O1 C37 H37B 104.8
H37A C37 H37B 105.8
C37 C38 O2 113.7(7)
C37 C38 H38A 108.8
O2 C38 H38A 108.8
C37 C38 H38B 108.8
O2 C38 H38B 108.8
H38A C38 H38B 107.7
O2 C39 C40 102.6(7)
O2 C39 H39A 111.3
C40 C39 H39A 111.3
O2 C39 H39B 111.3
C40 C39 H39B 111.3
H39A C39 H39B 109.2
C39 C40 O3 117.2(9)
C39 C40 H40A 108.0
O3 C40 H40A 108.0
C39 C40 H40B 108.0
O3 C40 H40B 108.0
H40A C40 H40B 107.3
C42 C41 O3 106.4(8)
C42 C41 H41A 110.4
O3 C41 H41A 110.4
C42 C41 H41B 110.4
O3 C41 H41B 110.4
H41A C41 H41B 108.6
O4 C42 C41 111.4(10)
O4 C42 H42A 109.4
C41 C42 H42A 109.4
O4 C42 H42B 109.4
C41 C42 H42B 109.4
H42A C42 H42B 108.0
O4 C43 C44 111.8(10)
O4 C43 H43A 109.3
C44 C43 H43A 109.3
O4 C43 H43B 109.3
C44 C43 H43B 109.3
H43A C43 H43B 107.9
C43 C44 O1 110.2(10)
C43 C44 H44A 109.6
O1 C44 H44A 109.6
C43 C44 H44B 109.6
O1 C44 H44B 109.6
H44A C44 H44B 108.1
O1 C370 C380 114.2(8)
O1 C370 H37C 108.7
C380 C370 H37C 108.7
O1 C370 H37D 108.7
C380 C370 H37D 108.7
H37C C370 H37D 107.6
O2 C380 C370 117.2(8)
O2 C380 H38C 108.0
C370 C380 H38C 108.0
O2 C380 H38D 108.0
C370 C380 H38D 108.0
H38C C380 H38D 107.2
O3 C400 C390 105.8(9)
O3 C400 H40C 110.6
C390 C400 H40C 110.6
O3 C400 H40D 110.6
C390 C400 H40D 110.6
H40C C400 H40D 108.7
C400 C390 O2 113.9(8)
C400 C390 H39C 108.8
O2 C390 H39C 108.8
C400 C390 H39D 108.8
O2 C390 H39D 108.8
H39C C390 H39D 107.7
O1 C440 C430 105.6(8)
O1 C440 H44C 110.6
C430 C440 H44C 110.6
O1 C440 H44D 110.6
C430 C440 H44D 110.6
H44C C440 H44D 108.8
O3 C410 C420 105.3(10)
O3 C410 H41C 110.7
C420 C410 H41C 110.7
O3 C410 H41D 110.7
C420 C410 H41D 110.7
H41C C410 H41D 108.8
O4 C430 C440 108.2(9)
O4 C430 H43C 110.1
C440 C430 H43C 110.1
O4 C430 H43D 110.1
C440 C430 H43D 110.1
H43C C430 H43D 108.4
O4 C420 C410 109.5(10)
O4 C420 H42C 109.8
C410 C420 H42C 109.8
O4 C420 H42D 109.8
C410 C420 H42D 109.8
H42C C420 H42D 108.2
C45 O5 C52 113.7(5)
C45 O5 Na1 114.9(4)
C52 O5 Na1 108.8(4)
C46 O6 C47 112.2(9)
C46 O6 Na1 110.9(6)
C47 O6 Na1 114.8(4)
C48 O7 C49 115.7(7)
C48 O7 Na1 109.5(4)
C49 O7 Na1 114.1(4)
C50 O8 C51 116.1(5)
C50 O8 Na1 109.7(4)
C51 O8 Na1 115.0(3)
O8 C50 C49 110.3(5)
O8 C50 H50A 109.6
C49 C50 H50A 109.6
O8 C50 H50B 109.6
C49 C50 H50B 109.6
H50A C50 H50B 108.1
O7 C48 C47 110.7(9)
O7 C48 H48A 109.5
C47 C48 H48A 109.5
O7 C48 H48B 109.5
C47 C48 H48B 109.5
H48A C48 H48B 108.1
O6 C46 C45 110.5(9)
O6 C46 H46A 109.5
C45 C46 H46A 109.5
O6 C46 H46B 109.5
C45 C46 H46B 109.5
H46A C46 H46B 108.1
O5 C45 C46 107.0(7)
O5 C45 H45A 110.3
C46 C45 H45A 110.3
O5 C45 H45B 110.3
C46 C45 H45B 110.3
H45A C45 H45B 108.6
O5 C52 C51 111.7(6)
O5 C52 H52A 109.3
C51 C52 H52A 109.3
O5 C52 H52B 109.3
C51 C52 H52B 109.3
H52A C52 H52B 107.9
O8 C51 C52 109.5(6)
O8 C51 H51A 109.8
C52 C51 H51A 109.8
O8 C51 H51B 109.8
C52 C51 H51B 109.8
H51A C51 H51B 108.2
O7 C49 C50 107.1(6)
O7 C49 H49A 110.3
C50 C49 H49A 110.3
O7 C49 H49B 110.3
C50 C49 H49B 110.3
H49A C49 H49B 108.6
O6 C47 C48 106.9(7)
O6 C47 H47A 110.3
C48 C47 H47A 110.3
O6 C47 H47B 110.3
C48 C47 H47B 110.3
H47A C47 H47B 108.6
C500 O80 C510 111(3)
C500 O80 Na1 114.5(14)
C510 O80 Na1 106(3)
C450 O50 C520 112(4)
C450 O50 Na1 105(3)
C520 O50 Na1 110.0(16)
C480 O70 C490 86(4)
C480 O70 Na1 116(2)
C490 O70 Na1 112(2)
C470 O60 C460 106(4)
C470 O60 Na1 110(3)
C460 O60 Na1 112(2)
C490 C500 O80 117(2)
C490 C500 H50C 108.2
O80 C500 H50C 108.2
C490 C500 H50D 108.2
O80 C500 H50D 108.2
H50C C500 H50D 107.3
C450 C460 O60 113(4)
C450 C460 H46C 109.0
O60 C460 H46C 109.0
C450 C460 H46D 109.0
O60 C460 H46D 109.0
H46C C460 H46D 107.8
C510 C520 O50 109(4)
C510 C520 H52C 109.9
O50 C520 H52C 109.9
C510 C520 H52D 109.9
O50 C520 H52D 109.9
H52C C520 H52D 108.3
O70 C480 C470 112(3)
O70 C480 H48C 109.3
C470 C480 H48C 109.3
O70 C480 H48D 109.3
C470 C480 H48D 109.3
H48C C480 H48D 107.9
C460 C450 O50 125(5)
C460 C450 H45C 106.0
O50 C450 H45C 106.0
C460 C450 H45D 106.0
O50 C450 H45D 106.0
H45C C450 H45D 106.3
O60 C470 C480 121(5)
O60 C470 H47C 107.1
C480 C470 H47C 107.1
O60 C470 H47D 107.1
C480 C470 H47D 107.1
H47C C470 H47D 106.8
C500 C490 O70 125(3)
C500 C490 H49C 106.1
O70 C490 H49C 106.1
C500 C490 H49D 106.1
O70 C490 H49D 106.1
H49C C490 H49D 106.3
C520 C510 O80 123(5)
C520 C510 H51C 106.7
O80 C510 H51C 106.7
C520 C510 H51D 106.7
O80 C510 H51D 106.7
H51C C510 H51D 106.6
C67 O11 C66 103.2(11)
O11 C67 C68 104.2(12)
O11 C66 C65 108.5(13)

loop_
_geom_bond_atom_site_label_1
_geom_bond_atom_site_label_2
_geom_bond_distance
Co1 N1 1.792(3)
Co1 P3 2.1872(8)
Co1 P1 2.1878(7)
Co1 P2 2.1918(8)
Co1 B1 2.300(3)
P3 C25 1.825(3)
P3 C34 1.876(3)
P3 C31 1.895(3)
P2 C13 1.824(3)
P2 C19 1.878(3)
P2 C22 1.903(3)
P1 C1 1.824(3)
P1 C10 1.881(3)
P1 C7 1.892(3)
Na1 O70 2.394(19)
Na1 O60 2.43(2)
Na1 O80 2.430(15)
Na1 O3 2.431(4)
Na1 O6 2.440(4)
Na1 O1 2.460(4)
Na1 O7 2.460(5)
Na1 O5 2.461(4)
Na1 O8 2.461(4)
Na1 O4 2.464(4)
Na1 O2 2.464(4)
Na1 O50 2.490(18)
N1 N2 1.129(4)
B1 C14 1.628(4)
B1 C26 1.632(4)
B1 C2 1.636(4)
C1 C6 1.399(4)
C1 C2 1.408(4)
C25 C30 1.404(4)
C25 C26 1.408(4)
C7 C9 1.526(4)
C7 C8 1.532(4)
C7 H7 1.0000
C13 C18 1.400(4)
C13 C14 1.408(4)
C26 C27 1.405(4)
C3 C4 1.394(4)
C3 C2 1.404(4)
C3 H3 0.9500
C14 C15 1.406(4)
C22 C24 1.527(4)
C22 C23 1.533(4)
C22 H22 1.0000
C9 H9A 0.9800
C9 H9B 0.9800
C9 H9C 0.9800
C6 C5 1.393(4)
C6 H6 0.9500
C30 C29 1.393(5)
C30 H30 0.9500
C34 C36 1.527(4)
C34 C35 1.534(4)
C34 H34 1.0000
C10 C12 1.527(4)
C10 C11 1.538(4)
C10 H10 1.0000
C12 H12A 0.9800
C12 H12B 0.9800
C12 H12C 0.9800
C36 H36A 0.9800
C36 H36B 0.9800
C36 H36C 0.9800
C5 C4 1.390(5)
C5 H5 0.9500
C27 C28 1.395(5)
C27 H27 0.9500
C11 H11A 0.9800
C11 H11B 0.9800
C11 H11C 0.9800
C8 H8A 0.9800
C8 H8B 0.9800
C8 H8C 0.9800
C15 C16 1.396(4)
C15 H15 0.9500
C28 C29 1.392(5)
C28 H28 0.9500
C31 C33 1.525(4)
C31 C32 1.534(4)
C31 H31 1.0000
C33 H33A 0.9800
C33 H33B 0.9800
C33 H33C 0.9800
C19 C20 1.524(5)
C19 C21 1.529(5)
C19 H19 1.0000
C24 H24A 0.9800
C24 H24B 0.9800
C24 H24C 0.9800
C4 H4 0.9500
C35 H35A 0.9800
C35 H35B 0.9800
C35 H35C 0.9800
C29 H29 0.9500
C21 H21A 0.9800
C21 H21B 0.9800
C21 H21C 0.9800
C16 C17 1.385(6)
C16 H16 0.9500
C18 C17 1.392(5)
C18 H18 0.9500
C23 H23A 0.9800
C23 H23B 0.9800
C23 H23C 0.9800
C17 H17 0.9500
C20 H20A 0.9800
C20 H20B 0.9800
C20 H20C 0.9800
C32 H32A 0.9800
C32 H32B 0.9800
C32 H32C 0.9800
C58 C57 1.495(10)
C58 C59 1.531(8)
C59 C60 1.507(9)
C60 O100 1.28(2)
C60 O10 1.447(11)
C57 O10 1.417(14)
C57 O100 1.51(3)
O9 C53 1.335(13)
O9 C56 1.462(14)
C56 C55 1.356(17)
C55 C54 1.61(2)
C53 C54 1.52(2)
O1 C37 1.390(12)
O1 C370 1.403(11)
O1 C440 1.429(8)
O1 C44 1.494(13)
O2 C380 1.312(12)
O2 C39 1.353(10)
O2 C38 1.536(8)
O2 C390 1.573(13)
O4 C42 1.356(15)
O4 C43 1.389(15)
O4 C430 1.466(17)
O4 C420 1.506(15)
O3 C400 1.321(13)
O3 C410 1.477(13)
O3 C41 1.487(14)
O3 C40 1.492(15)
C37 C38 1.173(17)
C37 H37A 0.9900
C37 H37B 0.9900
C38 H38A 0.9900
C38 H38B 0.9900
C39 C40 1.485(14)
C39 H39A 0.9900
C39 H39B 0.9900
C40 H40A 0.9900
C40 H40B 0.9900
C41 C42 1.46(2)
C41 H41A 0.9900
C41 H41B 0.9900
C42 H42A 0.9900
C42 H42B 0.9900
C43 C44 1.412(19)
C43 H43A 0.9900
C43 H43B 0.9900
C44 H44A 0.9900
C44 H44B 0.9900
C370 C380 1.614(16)
C370 H37C 0.9900
C370 H37D 0.9900
C380 H38C 0.9900
C380 H38D 0.9900
C400 C390 1.508(17)
C400 H40C 0.9900
C400 H40D 0.9900
C390 H39C 0.9900
C390 H39D 0.9900
C440 C430 1.57(2)
C440 H44C 0.9900
C440 H44D 0.9900
C410 C420 1.53(2)
C410 H41C 0.9900
C410 H41D 0.9900
C430 H43C 0.9900
C430 H43D 0.9900
C420 H42C 0.9900
C420 H42D 0.9900
O5 C45 1.407(8)
O5 C52 1.456(12)
O6 C46 1.420(14)
O6 C47 1.431(9)
O7 C48 1.400(16)
O7 C49 1.432(8)
O8 C50 1.412(10)
O8 C51 1.415(6)
C50 C49 1.525(13)
C50 H50A 0.9900
C50 H50B 0.9900
C48 C47 1.521(18)
C48 H48A 0.9900
C48 H48B 0.9900
C46 C45 1.549(14)
C46 H46A 0.9900
C46 H46B 0.9900
C45 H45A 0.9900
C45 H45B 0.9900
C52 C51 1.491(12)
C52 H52A 0.9900
C52 H52B 0.9900
C51 H51A 0.9900
C51 H51B 0.9900
C49 H49A 0.9900
C49 H49B 0.9900
C47 H47A 0.9900
C47 H47B 0.9900
O80 C500 1.42(2)
O80 C510 1.43(3)
O50 C450 1.37(4)
O50 C520 1.46(3)
O70 C480 1.36(3)
O70 C490 1.41(3)
O60 C470 1.38(4)
O60 C460 1.40(3)
C500 C490 1.34(5)
C500 H50C 0.9900
C500 H50D 0.9900
C460 C450 1.28(9)
C460 H46C 0.9900
C460 H46D 0.9900
C520 C510 1.25(7)
C520 H52C 0.9900
C520 H52D 0.9900
C480 C470 1.51(8)
C480 H48C 0.9900
C480 H48D 0.9900
C450 H45C 0.9900
C450 H45D 0.9900
C470 H47C 0.9900
C470 H47D 0.9900
C490 H49C 0.9900
C490 H49D 0.9900
C510 H51C 0.9900
C510 H51D 0.9900
O11 C67 1.332(14)
O11 C66 1.40(2)
C67 C68 1.77(3)
C66 C65 1.65(3)
